data_7710429
loop_
_publ_author_name
'Dong, Wenjing'
'Yang, Dawei'
'Mei, Tao'
'Wang, Baomin'
'Qu, Jingping'

_publ_section_title
;
 Reversible Binding of Dinitrogen on a Thiolate-Bridged Cobalt-Ruthenium
 Complex Supported by a Flexible Bidentate Phosphine Ligand
;
_journal_name_full 'Dalton Transactions'
_journal_paper_doi 10.1039/D2DT01534J
_journal_year 2022
_chemical_formula_moiety 'C40 H47 Cl Co P2 Ru S3, C H2 Cl2, C24 H20 B'
_chemical_formula_sum 'C65 H69 B Cl3 Co P2 Ru S3'
_chemical_formula_weight 1285.48
_chemical_properties_physical Air-sensitive,Moisture-sensitive,Oxygen-sensitive
_space_group_crystal_system monoclinic
_space_group_IT_number 14
_space_group_name_Hall '-P 2yn'
_space_group_name_H-M_alt 'P 1 21/n 1'
_atom_sites_solution_hydrogens geom
_atom_sites_solution_primary dual
_audit_creation_date 2021-11-30
_audit_creation_method
;
Olex2 1.3
(compiled 2020.06.28 svn.raecde09e for OlexSys, GUI svn.r6132)
;
_audit_update_record
;
2022-03-24 deposited with the CCDC.	2022-06-06 downloaded from the CCDC.
;
_cell_angle_alpha 90
_cell_angle_beta 101.051(2)
_cell_angle_gamma 90
_cell_formula_units_Z 4
_cell_length_a 12.0693(10)
_cell_length_b 27.421(2)
_cell_length_c 18.1837(15)
_cell_measurement_reflns_used 9772
_cell_measurement_temperature 200.0
_cell_measurement_theta_max 28.052
_cell_measurement_theta_min 2.239
_cell_volume 5906.3(8)
_computing_cell_refinement 'SAINT V8.40A (Bruker, 2019)'
_computing_data_reduction 'SAINT V8.40A (Bruker, 2019)'
_computing_molecular_graphics 'Olex2 1.3 (Dolomanov et al., 2009)'
_computing_publication_material 'Olex2 1.3 (Dolomanov et al., 2009)'
_computing_structure_refinement 'SHELXL 2018/3 (Sheldrick, 2015)'
_computing_structure_solution 'SHELXT 2018/2 (Sheldrick, 2018)'
_diffrn_ambient_temperature 200.0
_diffrn_measured_fraction_theta_full 0.999
_diffrn_measured_fraction_theta_max 0.973
_diffrn_measurement_device_type 'CCD area detector'
_diffrn_measurement_method 'phi and omega scans'
_diffrn_radiation_monochromator graphite
_diffrn_radiation_type MoK\a
_diffrn_radiation_wavelength 0.71073
_diffrn_reflns_av_R_equivalents 0.0777
_diffrn_reflns_av_unetI/netI 0.0879
_diffrn_reflns_Laue_measured_fraction_full 0.999
_diffrn_reflns_Laue_measured_fraction_max 0.973
_diffrn_reflns_limit_h_max 16
_diffrn_reflns_limit_h_min -15
_diffrn_reflns_limit_k_max 36
_diffrn_reflns_limit_k_min -36
_diffrn_reflns_limit_l_max 24
_diffrn_reflns_limit_l_min -24
_diffrn_reflns_number 64814
_diffrn_reflns_point_group_measured_fraction_full 0.999
_diffrn_reflns_point_group_measured_fraction_max 0.973
_diffrn_reflns_theta_full 25.242
_diffrn_reflns_theta_max 28.381
_diffrn_reflns_theta_min 1.873
_diffrn_source_current 50.0
_diffrn_source_power 2.5
_diffrn_source_voltage 50.0
_exptl_absorpt_coefficient_mu 0.873
_exptl_absorpt_correction_T_max 0.7457
_exptl_absorpt_correction_T_min 0.6821
_exptl_absorpt_correction_type empirical
_exptl_absorpt_process_details
;
SADABS-2016/2 (Bruker,2016/2) was used for absorption correction.
wR2(int) was 0.1050 before and 0.0670 after correction.
The Ratio of minimum to maximum transmission is 0.9147.
The \l/2 correction factor is Not present.
;
_exptl_crystal_colour black
_exptl_crystal_colour_primary black
_exptl_crystal_density_diffrn 1.446
_exptl_crystal_description block
_exptl_crystal_F_000 2656
_exptl_crystal_size_max 0.22
_exptl_crystal_size_mid 0.17
_exptl_crystal_size_min 0.15
_refine_diff_density_max 1.116
_refine_diff_density_min -0.616
_refine_diff_density_rms 0.099
_refine_ls_extinction_method none
_refine_ls_goodness_of_fit_ref 1.016
_refine_ls_hydrogen_treatment constr
_refine_ls_matrix_type full
_refine_ls_number_parameters 690
_refine_ls_number_reflns 14408
_refine_ls_number_restraints 1
_refine_ls_restrained_S_all 1.016
_refine_ls_R_factor_all 0.1166
_refine_ls_R_factor_gt 0.0537
_refine_ls_shift/su_max 0.002
_refine_ls_shift/su_mean 0.000
_refine_ls_structure_factor_coef Fsqd
_refine_ls_weighting_details 'w=1/[\s^2^(Fo^2^)+(0.0377P)^2^+8.7964P] where P=(Fo^2^+2Fc^2^)/3'
_refine_ls_weighting_scheme calc
_refine_ls_wR_factor_gt 0.0981
_refine_ls_wR_factor_ref 0.1188
_reflns_Friedel_coverage 0.000
_reflns_number_gt 8880
_reflns_number_total 14408
_reflns_threshold_expression 'I > 2\s(I)'
_cod_data_source_file d2dt01534j2.cif
_cod_data_source_block 1_CCDC1
_cod_original_cell_volume 5906.5(8)
_cod_database_code 7710429
_shelx_shelxl_version_number 2018/3
_shelx_space_group_comment
;
The symmetry employed for this shelxl refinement is uniquely defined
by the following loop, which should always be used as a source of
symmetry information in preference to the above space-group names.
They are only intended as comments.
;
_shelx_estimated_absorpt_t_max 0.880
_shelx_estimated_absorpt_t_min 0.831
_olex2_refinement_description
;
1. Fixed Uiso
 At 1.2 times of:
  All C(H) groups, All C(H,H) groups
 At 1.5 times of:
  All C(H,H,H) groups
2. Rigid bond restraints
 P1, C15
 with sigma for 1-2 distances of 0.001 and sigma for 1-3 distances of 0.002
3.a Secondary CH2 refined with riding coordinates:
 C16(H16A,H16B), C14(H14A,H14B), C12(H12A,H12B), C15(H15A,H15B), C11(H11A,
 H11B), C13(H13A,H13B), C65(H65A,H65B)
3.b Aromatic/amide H refined with riding coordinates:
 C24(H24), C62(H62), C48(H48), C60(H60), C26(H26), C49(H49), C63(H63),
 C64(H64), C27(H27), C25(H25), C46(H46), C52(H52), C61(H61), C28(H28), C34(H34),
  C51(H51), C58(H58), C18(H18), C50(H50), C36(H36), C30(H30), C22(H22),
 C42(H42), C19(H19), C43(H43), C44(H44), C45(H45), C32(H32), C20(H20), C40(H40),
  C33(H33), C31(H31), C21(H21), C39(H39), C54(H54), C37(H37), C57(H57),
 C38(H38), C55(H55), C56(H56)
3.c Idealised Me refined as rotating group:
 C10(H10A,H10B,H10C), C9(H9A,H9B,H9C), C8(H8A,H8B,H8C), C6(H6A,H6B,H6C),
 C7(H7A,H7B,H7C)
;
_olex2_submission_special_instructions 'No special instructions were received'

loop_
_space_group_symop_operation_xyz
'x, y, z'
'-x+1/2, y+1/2, -z+1/2'
'-x, -y, -z'
'x-1/2, -y-1/2, z-1/2'

loop_
_atom_site_label
_atom_site_type_symbol
_atom_site_fract_x
_atom_site_fract_y
_atom_site_fract_z
_atom_site_U_iso_or_equiv
_atom_site_adp_type
_atom_site_occupancy
_atom_site_site_symmetry_order
_atom_site_calc_flag
_atom_site_refinement_flags_posn
_atom_site_refinement_flags_adp
_atom_site_refinement_flags_occupancy
_atom_site_disorder_assembly
_atom_site_disorder_group
Ru1 Ru 0.40297(2) 0.67043(2) 0.62605(2) 0.02539(8) Uani 1 1 d . . . . .
Co1 Co 0.64904(4) 0.61610(2) 0.61227(3) 0.02423(12) Uani 1 1 d . . . . .
S1 S 0.59225(8) 0.67154(4) 0.68731(5) 0.0273(2) Uani 1 1 d . . . . .
S2 S 0.46773(8) 0.59416(3) 0.58082(5) 0.0269(2) Uani 1 1 d . . . . .
P1 P 0.34214(8) 0.74330(4) 0.66572(5) 0.0264(2) Uani 1 1 d . U . . .
P2 P 0.31196(8) 0.63798(4) 0.70887(5) 0.0268(2) Uani 1 1 d . . . . .
S3 S 0.61950(9) 0.66797(4) 0.51679(5) 0.0326(2) Uani 1 1 d . . . . .
Cl1 Cl 0.24055(9) 0.67183(4) 0.52652(6) 0.0444(3) Uani 1 1 d . . . . .
Cl2 Cl 0.06698(14) 0.58241(7) 0.91240(9) 0.0917(5) Uani 1 1 d . . . . .
Cl3 Cl 0.1938(2) 0.49482(8) 0.95061(16) 0.1551(10) Uani 1 1 d . . . . .
C59 C 0.8576(3) 0.82213(13) 0.61612(19) 0.0252(8) Uani 1 1 d . . . . .
C23 C 0.4057(3) 0.77444(14) 0.75293(19) 0.0257(8) Uani 1 1 d . . . . .
C47 C 0.9080(3) 0.80763(13) 0.76138(19) 0.0261(8) Uani 1 1 d . . . . .
C24 C 0.5003(3) 0.75719(14) 0.80111(19) 0.0296(9) Uani 1 1 d . . . . .
H24 H 0.534916 0.727749 0.789671 0.035 Uiso 1 1 calc R U . . .
C17 C 0.3305(3) 0.79319(15) 0.5985(2) 0.0324(9) Uani 1 1 d . . . . .
C62 C 0.8259(3) 0.77106(15) 0.4775(2) 0.0347(10) Uani 1 1 d . . . . .
H62 H 0.815092 0.754254 0.430999 0.042 Uiso 1 1 calc R U . . .
C35 C 0.3917(3) 0.60908(15) 0.7932(2) 0.0322(9) Uani 1 1 d . . . . .
C48 C 1.0163(3) 0.79315(14) 0.79605(19) 0.0296(9) Uani 1 1 d . . . . .
H48 H 1.079107 0.810491 0.784782 0.036 Uiso 1 1 calc R U . . .
C60 C 0.7672(3) 0.83105(14) 0.5582(2) 0.0312(9) Uani 1 1 d . . . . .
H60 H 0.713441 0.855004 0.565507 0.037 Uiso 1 1 calc R U . . .
C26 C 0.4950(3) 0.82473(16) 0.8834(2) 0.0378(10) Uani 1 1 d . . . . .
H26 H 0.526213 0.842153 0.927671 0.045 Uiso 1 1 calc R U . . .
C5 C 0.7269(3) 0.55295(14) 0.5831(2) 0.0329(9) Uani 1 1 d . . . . .
C49 C 1.0365(3) 0.75444(15) 0.8464(2) 0.0350(10) Uani 1 1 d . . . . .
H49 H 1.111923 0.745628 0.867644 0.042 Uiso 1 1 calc R U . . .
C29 C 0.2068(3) 0.58985(14) 0.6771(2) 0.0314(9) Uani 1 1 d . . . . .
C53 C 0.7832(3) 0.88869(14) 0.7032(2) 0.0331(9) Uani 1 1 d . . . . .
C63 C 0.9155(3) 0.76039(15) 0.5331(2) 0.0365(10) Uani 1 1 d . . . . .
H63 H 0.967914 0.735946 0.525571 0.044 Uiso 1 1 calc R U . . .
C4 C 0.7061(3) 0.54919(14) 0.6581(2) 0.0315(9) Uani 1 1 d . . . . .
C64 C 0.9301(3) 0.78519(15) 0.6008(2) 0.0381(10) Uani 1 1 d . . . . .
H64 H 0.992631 0.776666 0.638760 0.046 Uiso 1 1 calc R U . . .
C27 C 0.3989(4) 0.84202(15) 0.8363(2) 0.0376(10) Uani 1 1 d . . . . .
H27 H 0.363309 0.870964 0.848758 0.045 Uiso 1 1 calc R U . . .
C1 C 0.8008(3) 0.59333(15) 0.5823(3) 0.0405(11) Uani 1 1 d . . . . .
C25 C 0.5451(3) 0.78251(16) 0.8660(2) 0.0356(10) Uani 1 1 d . . . . .
H25 H 0.610616 0.770577 0.898441 0.043 Uiso 1 1 calc R U . . .
C16 C 0.2255(3) 0.68510(15) 0.7438(2) 0.0367(10) Uani 1 1 d . . . . .
H16A H 0.152897 0.670801 0.750683 0.044 Uiso 1 1 calc R U . . .
H16B H 0.265619 0.697472 0.792844 0.044 Uiso 1 1 calc R U . . .
C41 C 1.0019(3) 0.88323(13) 0.7041(2) 0.0300(9) Uani 1 1 d . . . . .
C46 C 1.0378(4) 0.91217(14) 0.7681(2) 0.0387(10) Uani 1 1 d . . . . .
H46 H 0.991688 0.913587 0.804894 0.046 Uiso 1 1 calc R U . . .
C52 C 0.8211(3) 0.78013(15) 0.7817(2) 0.0359(10) Uani 1 1 d . . . . .
H52 H 0.745327 0.787826 0.759416 0.043 Uiso 1 1 calc R U . . .
C61 C 0.7513(4) 0.80669(16) 0.4901(2) 0.0401(10) Uani 1 1 d . . . . .
H61 H 0.688484 0.814649 0.451894 0.048 Uiso 1 1 calc R U . . .
C28 C 0.3553(3) 0.81719(15) 0.7719(2) 0.0366(10) Uani 1 1 d . . . . .
H28 H 0.289816 0.829300 0.739569 0.044 Uiso 1 1 calc R U . . .
C14 C 0.4458(4) 0.60027(14) 0.4790(2) 0.0347(9) Uani 1 1 d . . . . .
H14A H 0.483365 0.572739 0.458477 0.042 Uiso 1 1 calc R U . . .
H14B H 0.363948 0.598129 0.458072 0.042 Uiso 1 1 calc R U . . .
C2 C 0.8221(3) 0.61546(15) 0.6549(3) 0.0409(11) Uani 1 1 d . . . . .
C34 C 0.1938(3) 0.56744(16) 0.6081(2) 0.0415(11) Uani 1 1 d . . . . .
H34 H 0.239999 0.576904 0.573791 0.050 Uiso 1 1 calc R U . . .
C51 C 0.8401(4) 0.74217(16) 0.8329(2) 0.0424(11) Uani 1 1 d . . . . .
H51 H 0.777841 0.725141 0.845661 0.051 Uiso 1 1 calc R U . . .
C58 C 0.7648(4) 0.92772(15) 0.6529(2) 0.0442(11) Uani 1 1 d . . . . .
H58 H 0.817546 0.933051 0.621052 0.053 Uiso 1 1 calc R U . . .
C12 C 0.5695(4) 0.72250(15) 0.5566(2) 0.0410(11) Uani 1 1 d . . . . .
H12A H 0.588056 0.751658 0.529159 0.049 Uiso 1 1 calc R U . . .
H12B H 0.486553 0.720993 0.552032 0.049 Uiso 1 1 calc R U . . .
C3 C 0.7629(4) 0.58674(15) 0.7014(2) 0.0393(10) Uani 1 1 d . . . . .
C15 C 0.2029(3) 0.72815(16) 0.6859(2) 0.0391(10) Uani 1 1 d . U . . .
H15A H 0.170015 0.756534 0.707723 0.047 Uiso 1 1 calc R U . . .
H15B H 0.150511 0.717882 0.639779 0.047 Uiso 1 1 calc R U . . .
C18 C 0.2402(4) 0.79536(17) 0.5377(2) 0.0460(11) Uani 1 1 d . . . . .
H18 H 0.181161 0.771983 0.532666 0.055 Uiso 1 1 calc R U . . .
C10 C 0.6866(4) 0.51854(16) 0.5206(3) 0.0524(12) Uani 1 1 d . . . . .
H10A H 0.691314 0.534199 0.472875 0.079 Uiso 1 1 calc R U . . .
H10B H 0.608112 0.509493 0.520767 0.079 Uiso 1 1 calc R U . . .
H10C H 0.733898 0.489208 0.527002 0.079 Uiso 1 1 calc R U . . .
B1 B 0.8861(4) 0.85088(16) 0.6975(2) 0.0280(10) Uani 1 1 d . . . . .
C50 C 0.9485(4) 0.72891(15) 0.8656(2) 0.0383(10) Uani 1 1 d . . . . .
H50 H 0.962000 0.702773 0.900461 0.046 Uiso 1 1 calc R U . . .
C36 C 0.4205(4) 0.63286(17) 0.8610(2) 0.0454(11) Uani 1 1 d . . . . .
H36 H 0.401551 0.666270 0.864887 0.054 Uiso 1 1 calc R U . . .
C30 C 0.1378(4) 0.57508(16) 0.7262(2) 0.0446(11) Uani 1 1 d . . . . .
H30 H 0.146439 0.589610 0.774425 0.053 Uiso 1 1 calc R U . . .
C11 C 0.6256(4) 0.72602(15) 0.6380(2) 0.0415(10) Uani 1 1 d . . . . .
H11A H 0.598307 0.755413 0.660674 0.050 Uiso 1 1 calc R U . . .
H11B H 0.708332 0.728871 0.642319 0.050 Uiso 1 1 calc R U . . .
C22 C 0.4153(4) 0.82794(16) 0.6049(2) 0.0402(10) Uani 1 1 d . . . . .
H22 H 0.476461 0.826908 0.646449 0.048 Uiso 1 1 calc R U . . .
C42 C 1.0739(3) 0.88387(15) 0.6522(2) 0.0378(10) Uani 1 1 d . . . . .
H42 H 1.053933 0.865116 0.607692 0.045 Uiso 1 1 calc R U . . .
C9 C 0.6387(4) 0.50844(15) 0.6832(3) 0.0473(12) Uani 1 1 d . . . . .
H9A H 0.567154 0.504838 0.647608 0.071 Uiso 1 1 calc R U . . .
H9B H 0.623324 0.515972 0.733016 0.071 Uiso 1 1 calc R U . . .
H9C H 0.681617 0.477968 0.685486 0.071 Uiso 1 1 calc R U . . .
C19 C 0.2377(5) 0.8319(2) 0.4851(2) 0.0588(14) Uani 1 1 d . . . . .
H19 H 0.176272 0.833516 0.443741 0.071 Uiso 1 1 calc R U . . .
C43 C 1.1734(4) 0.91080(17) 0.6630(3) 0.0545(13) Uani 1 1 d . . . . .
H43 H 1.219316 0.910416 0.625999 0.065 Uiso 1 1 calc R U . . .
C44 C 1.2054(4) 0.93809(17) 0.7274(3) 0.0566(14) Uani 1 1 d . . . . .
H44 H 1.273639 0.956255 0.735438 0.068 Uiso 1 1 calc R U . . .
C13 C 0.4906(4) 0.64746(17) 0.4541(2) 0.0459(12) Uani 1 1 d . . . . .
H13A H 0.431973 0.672965 0.451615 0.055 Uiso 1 1 calc R U . . .
H13B H 0.506487 0.643193 0.403057 0.055 Uiso 1 1 calc R U . . .
C45 C 1.1366(4) 0.93854(16) 0.7798(3) 0.0519(13) Uani 1 1 d . . . . .
H45 H 1.157626 0.957193 0.824268 0.062 Uiso 1 1 calc R U . . .
C32 C 0.0452(4) 0.51720(17) 0.6369(3) 0.0550(13) Uani 1 1 d . . . . .
H32 H -0.009720 0.492355 0.623058 0.066 Uiso 1 1 calc R U . . .
C20 C 0.3224(5) 0.8657(2) 0.4915(3) 0.0594(15) Uani 1 1 d . . . . .
H20 H 0.319513 0.890355 0.454549 0.071 Uiso 1 1 calc R U . . .
C40 C 0.4252(4) 0.56096(17) 0.7885(2) 0.0467(11) Uani 1 1 d . . . . .
H40 H 0.407757 0.544284 0.741925 0.056 Uiso 1 1 calc R U . . .
C33 C 0.1136(4) 0.53115(18) 0.5887(3) 0.0552(13) Uani 1 1 d . . . . .
H33 H 0.105936 0.515752 0.541150 0.066 Uiso 1 1 calc R U . . .
C8 C 0.7676(4) 0.59342(18) 0.7839(2) 0.0581(14) Uani 1 1 d . . . . .
H8A H 0.694876 0.584109 0.796277 0.087 Uiso 1 1 calc R U . . .
H8B H 0.783376 0.627682 0.797333 0.087 Uiso 1 1 calc R U . . .
H8C H 0.827425 0.572843 0.812057 0.087 Uiso 1 1 calc R U . . .
C31 C 0.0569(4) 0.53950(19) 0.7054(3) 0.0582(14) Uani 1 1 d . . . . .
H31 H 0.008921 0.530401 0.738882 0.070 Uiso 1 1 calc R U . . .
C21 C 0.4117(5) 0.86417(18) 0.5513(3) 0.0540(13) Uani 1 1 d . . . . .
H21 H 0.470282 0.887734 0.555735 0.065 Uiso 1 1 calc R U . . .
C39 C 0.4835(4) 0.53717(19) 0.8507(3) 0.0591(14) Uani 1 1 d . . . . .
H39 H 0.506508 0.504282 0.846793 0.071 Uiso 1 1 calc R U . . .
C6 C 0.8520(4) 0.60974(19) 0.5173(3) 0.0673(16) Uani 1 1 d . . . . .
H6A H 0.855050 0.645450 0.516516 0.101 Uiso 1 1 calc R U . . .
H6B H 0.805647 0.597965 0.470454 0.101 Uiso 1 1 calc R U . . .
H6C H 0.928523 0.596522 0.522606 0.101 Uiso 1 1 calc R U . . .
C54 C 0.7079(4) 0.88578(18) 0.7521(3) 0.0575(14) Uani 1 1 d . . . . .
H54 H 0.719774 0.861784 0.790468 0.069 Uiso 1 1 calc R U . . .
C37 C 0.4770(4) 0.6081(2) 0.9235(3) 0.0591(14) Uani 1 1 d . . . . .
H37 H 0.493802 0.624447 0.970465 0.071 Uiso 1 1 calc R U . . .
C57 C 0.6739(5) 0.9588(2) 0.6471(3) 0.0734(18) Uani 1 1 d . . . . .
H57 H 0.664630 0.984357 0.611122 0.088 Uiso 1 1 calc R U . . .
C38 C 0.5087(4) 0.5611(2) 0.9187(3) 0.0625(15) Uani 1 1 d . . . . .
H38 H 0.548031 0.544602 0.961843 0.075 Uiso 1 1 calc R U . . .
C7 C 0.8973(4) 0.65778(18) 0.6791(3) 0.0705(17) Uani 1 1 d . . . . .
H7A H 0.866829 0.676946 0.716171 0.106 Uiso 1 1 calc R U . . .
H7B H 0.901763 0.678264 0.635623 0.106 Uiso 1 1 calc R U . . .
H7C H 0.972935 0.646017 0.701521 0.106 Uiso 1 1 calc R U . . .
C55 C 0.6151(5) 0.9172(2) 0.7464(4) 0.084(2) Uani 1 1 d . . . . .
H55 H 0.564060 0.913641 0.779916 0.100 Uiso 1 1 calc R U . . .
C56 C 0.5973(6) 0.9533(2) 0.6923(4) 0.091(2) Uani 1 1 d . . . . .
H56 H 0.532837 0.973780 0.686908 0.109 Uiso 1 1 calc R U . . .
C65 C 0.1994(5) 0.5559(2) 0.9401(3) 0.087(2) Uani 1 1 d . . . . .
H65A H 0.245951 0.563341 0.902220 0.105 Uiso 1 1 calc R U . . .
H65B H 0.236915 0.570555 0.988154 0.105 Uiso 1 1 calc R U . . .

loop_
_atom_site_aniso_label
_atom_site_aniso_U_11
_atom_site_aniso_U_22
_atom_site_aniso_U_33
_atom_site_aniso_U_23
_atom_site_aniso_U_13
_atom_site_aniso_U_12
Ru1 0.02434(16) 0.03155(18) 0.01878(14) -0.00240(13) 0.00036(11) 0.00532(14)
Co1 0.0256(3) 0.0223(3) 0.0258(3) -0.0002(2) 0.0074(2) 0.0017(2)
S1 0.0263(5) 0.0295(5) 0.0253(4) -0.0044(4) 0.0029(4) 0.0037(4)
S2 0.0279(5) 0.0276(5) 0.0249(5) -0.0006(4) 0.0042(4) -0.0002(4)
P1 0.0207(5) 0.0344(6) 0.0220(5) -0.0029(4) -0.0013(4) 0.0045(4)
P2 0.0221(5) 0.0316(6) 0.0261(5) -0.0038(4) 0.0030(4) 0.0010(4)
S3 0.0415(6) 0.0290(5) 0.0298(5) 0.0027(4) 0.0129(4) -0.0020(5)
Cl1 0.0403(6) 0.0501(7) 0.0345(5) -0.0099(5) -0.0137(4) 0.0127(5)
Cl2 0.0773(11) 0.1173(14) 0.0855(11) -0.0302(10) 0.0279(9) -0.0019(10)
Cl3 0.204(3) 0.0817(15) 0.191(3) -0.0351(15) 0.068(2) 0.0203(16)
C59 0.0289(19) 0.023(2) 0.0234(18) -0.0003(15) 0.0042(15) 0.0003(16)
C23 0.0256(19) 0.031(2) 0.0203(18) -0.0034(16) 0.0024(15) -0.0017(17)
C47 0.034(2) 0.024(2) 0.0182(17) -0.0074(15) 0.0002(15) 0.0021(17)
C24 0.028(2) 0.034(2) 0.0251(19) -0.0053(17) 0.0019(16) 0.0040(18)
C17 0.038(2) 0.035(2) 0.0230(19) -0.0028(17) 0.0042(17) 0.016(2)
C62 0.045(2) 0.036(2) 0.0224(19) -0.0095(17) 0.0061(18) -0.007(2)
C35 0.027(2) 0.039(2) 0.031(2) 0.0020(18) 0.0049(16) -0.0053(19)
C48 0.032(2) 0.034(2) 0.0247(19) -0.0040(17) 0.0092(16) 0.0054(18)
C60 0.029(2) 0.029(2) 0.033(2) -0.0037(18) -0.0008(16) 0.0053(18)
C26 0.042(2) 0.046(3) 0.024(2) -0.0100(19) 0.0060(18) -0.003(2)
C5 0.032(2) 0.030(2) 0.040(2) 0.0012(18) 0.0155(18) 0.0103(18)
C49 0.039(2) 0.037(2) 0.028(2) -0.0011(18) 0.0006(18) 0.010(2)
C29 0.025(2) 0.032(2) 0.035(2) 0.0001(18) 0.0009(17) -0.0018(18)
C53 0.034(2) 0.031(2) 0.031(2) -0.0125(18) -0.0008(17) 0.0050(19)
C63 0.037(2) 0.036(2) 0.035(2) -0.0094(19) 0.0028(18) 0.006(2)
C4 0.031(2) 0.025(2) 0.040(2) 0.0089(18) 0.0112(18) 0.0111(18)
C64 0.039(2) 0.043(3) 0.027(2) -0.0074(18) -0.0074(18) 0.009(2)
C27 0.042(2) 0.038(2) 0.031(2) -0.0097(18) 0.0048(19) 0.008(2)
C1 0.030(2) 0.035(2) 0.062(3) 0.004(2) 0.023(2) 0.0063(19)
C25 0.031(2) 0.049(3) 0.0219(19) -0.0025(18) -0.0051(16) 0.004(2)
C16 0.032(2) 0.043(3) 0.037(2) -0.0082(19) 0.0133(18) 0.0026(19)
C41 0.039(2) 0.021(2) 0.028(2) 0.0025(16) 0.0025(17) 0.0038(18)
C46 0.052(3) 0.031(2) 0.031(2) -0.0017(18) 0.0038(19) -0.002(2)
C52 0.032(2) 0.038(2) 0.035(2) -0.0006(19) -0.0023(18) -0.0013(19)
C61 0.040(2) 0.042(3) 0.030(2) -0.0037(19) -0.0134(18) 0.003(2)
C28 0.034(2) 0.043(3) 0.030(2) -0.0008(18) -0.0013(17) 0.010(2)
C14 0.044(2) 0.032(2) 0.028(2) -0.0068(17) 0.0033(18) -0.0036(19)
C2 0.023(2) 0.030(2) 0.067(3) 0.001(2) 0.002(2) 0.0064(19)
C34 0.025(2) 0.050(3) 0.049(3) -0.016(2) 0.0048(19) -0.008(2)
C51 0.046(3) 0.037(3) 0.045(2) 0.006(2) 0.008(2) -0.009(2)
C58 0.059(3) 0.033(2) 0.036(2) -0.0089(19) -0.002(2) 0.015(2)
C12 0.060(3) 0.032(2) 0.032(2) 0.0044(18) 0.011(2) 0.011(2)
C3 0.039(2) 0.035(2) 0.039(2) 0.003(2) -0.0049(19) 0.018(2)
C15 0.0231(16) 0.055(3) 0.039(2) -0.017(2) 0.0061(16) 0.0044(18)
C18 0.058(3) 0.043(3) 0.031(2) -0.002(2) -0.005(2) 0.016(2)
C10 0.068(3) 0.040(3) 0.052(3) -0.013(2) 0.017(2) 0.007(2)
B1 0.032(2) 0.030(2) 0.020(2) -0.0054(18) -0.0013(18) 0.006(2)
C50 0.050(3) 0.032(2) 0.031(2) 0.0042(18) 0.0039(19) 0.004(2)
C36 0.051(3) 0.049(3) 0.033(2) -0.004(2) 0.001(2) -0.003(2)
C30 0.041(3) 0.046(3) 0.045(3) 0.008(2) 0.004(2) -0.005(2)
C11 0.049(3) 0.028(2) 0.046(3) -0.0068(19) 0.007(2) -0.004(2)
C22 0.041(2) 0.043(3) 0.037(2) 0.002(2) 0.0093(19) 0.010(2)
C42 0.039(2) 0.036(2) 0.038(2) -0.0004(19) 0.0066(19) 0.001(2)
C9 0.056(3) 0.034(3) 0.053(3) 0.015(2) 0.014(2) 0.010(2)
C19 0.077(4) 0.065(4) 0.028(2) -0.003(2) -0.007(2) 0.028(3)
C43 0.050(3) 0.043(3) 0.074(4) 0.014(3) 0.021(3) 0.006(2)
C44 0.044(3) 0.033(3) 0.086(4) 0.010(3) -0.003(3) -0.010(2)
C13 0.061(3) 0.048(3) 0.025(2) 0.0054(19) -0.002(2) -0.012(2)
C45 0.069(3) 0.034(3) 0.046(3) -0.002(2) -0.007(2) -0.009(2)
C32 0.030(2) 0.043(3) 0.087(4) 0.002(3) -0.002(3) -0.015(2)
C20 0.093(4) 0.053(3) 0.036(3) 0.013(2) 0.022(3) 0.025(3)
C40 0.050(3) 0.050(3) 0.036(2) 0.003(2) -0.002(2) 0.008(2)
C33 0.038(3) 0.056(3) 0.067(3) -0.020(3) 0.001(2) -0.013(2)
C8 0.076(4) 0.052(3) 0.038(3) -0.003(2) -0.012(2) 0.025(3)
C31 0.045(3) 0.059(3) 0.071(4) 0.022(3) 0.012(3) -0.008(3)
C21 0.072(4) 0.047(3) 0.049(3) 0.010(2) 0.026(3) 0.009(3)
C39 0.058(3) 0.055(3) 0.058(3) 0.015(3) -0.005(3) 0.012(3)
C6 0.062(3) 0.062(4) 0.092(4) 0.016(3) 0.051(3) 0.014(3)
C54 0.060(3) 0.044(3) 0.077(4) -0.016(3) 0.035(3) 0.003(3)
C37 0.062(3) 0.076(4) 0.033(2) 0.000(3) -0.008(2) -0.009(3)
C57 0.093(5) 0.052(4) 0.062(4) -0.021(3) -0.019(3) 0.031(3)
C38 0.052(3) 0.085(4) 0.043(3) 0.024(3) -0.008(2) -0.002(3)
C7 0.031(3) 0.048(3) 0.122(5) -0.009(3) -0.010(3) -0.001(2)
C55 0.060(4) 0.070(4) 0.133(6) -0.036(4) 0.050(4) 0.004(3)
C56 0.071(4) 0.068(5) 0.122(6) -0.049(4) -0.008(4) 0.035(4)
C65 0.087(5) 0.103(5) 0.062(4) 0.013(3) -0.009(3) -0.018(4)

loop_
_atom_type_symbol
_atom_type_description
_atom_type_scat_dispersion_real
_atom_type_scat_dispersion_imag
_atom_type_scat_source
C C 0.0033 0.0016 'International Tables Vol C Tables 4.2.6.8 and 6.1.1.4'
H H 0.0000 0.0000 'International Tables Vol C Tables 4.2.6.8 and 6.1.1.4'
B B 0.0013 0.0007 'International Tables Vol C Tables 4.2.6.8 and 6.1.1.4'
Cl Cl 0.1484 0.1585 'International Tables Vol C Tables 4.2.6.8 and 6.1.1.4'
Co Co 0.3494 0.9721 'International Tables Vol C Tables 4.2.6.8 and 6.1.1.4'
P P 0.1023 0.0942 'International Tables Vol C Tables 4.2.6.8 and 6.1.1.4'
Ru Ru -1.2594 0.8363 'International Tables Vol C Tables 4.2.6.8 and 6.1.1.4'
S S 0.1246 0.1234 'International Tables Vol C Tables 4.2.6.8 and 6.1.1.4'

loop_
_geom_angle_atom_site_label_1
_geom_angle_atom_site_label_2
_geom_angle_atom_site_label_3
_geom_angle
_geom_angle_site_symmetry_1
_geom_angle_site_symmetry_3
_geom_angle_publ_flag
S1 Ru1 S2 79.89(3) . . ?
S1 Ru1 Cl1 160.01(4) . . ?
P1 Ru1 S1 100.43(3) . . ?
P1 Ru1 S2 178.48(4) . . ?
P1 Ru1 Cl1 87.63(4) . . ?
P2 Ru1 S1 104.34(4) . . ?
P2 Ru1 S2 96.77(4) . . ?
P2 Ru1 P1 84.59(4) . . ?
P2 Ru1 Cl1 94.55(4) . . ?
Cl1 Ru1 S2 91.59(3) . . ?
S2 Co1 S1 86.53(4) . . ?
S3 Co1 S1 91.12(4) . . ?
S3 Co1 S2 88.27(4) . . ?
C5 Co1 S1 157.65(11) . . ?
C5 Co1 S2 100.25(12) . . ?
C5 Co1 S3 110.22(11) . . ?
C5 Co1 C1 39.73(15) . . ?
C4 Co1 S1 118.20(11) . . ?
C4 Co1 S2 95.63(11) . . ?
C4 Co1 S3 150.56(11) . . ?
C4 Co1 C5 40.36(14) . . ?
C4 Co1 C1 66.63(16) . . ?
C4 Co1 C2 67.14(16) . . ?
C1 Co1 S1 138.04(13) . . ?
C1 Co1 S2 135.42(13) . . ?
C1 Co1 S3 90.29(12) . . ?
C2 Co1 S1 100.43(13) . . ?
C2 Co1 S2 162.74(12) . . ?
C2 Co1 S3 107.21(13) . . ?
C2 Co1 C5 67.65(16) . . ?
C2 Co1 C1 39.95(17) . . ?
C3 Co1 S1 91.25(12) . . ?
C3 Co1 S2 124.37(13) . . ?
C3 Co1 S3 147.37(13) . . ?
C3 Co1 C5 67.27(16) . . ?
C3 Co1 C4 39.22(16) . . ?
C3 Co1 C1 66.91(17) . . ?
C3 Co1 C2 40.52(17) . . ?
Co1 S1 Ru1 94.94(4) . . ?
C11 S1 Ru1 93.64(14) . . ?
C11 S1 Co1 97.72(14) . . ?
Co1 S2 Ru1 92.55(4) . . ?
C14 S2 Ru1 105.69(13) . . ?
C14 S2 Co1 100.32(14) . . ?
C23 P1 Ru1 124.85(12) . . ?
C23 P1 C15 100.35(17) . . ?
C17 P1 Ru1 115.56(12) . . ?
C17 P1 C23 101.32(17) . . ?
C17 P1 C15 110.38(19) . . ?
C15 P1 Ru1 103.10(14) . . ?
C35 P2 Ru1 119.68(13) . . ?
C35 P2 C29 99.93(18) . . ?
C35 P2 C16 104.84(18) . . ?
C29 P2 Ru1 118.40(13) . . ?
C29 P2 C16 102.01(18) . . ?
C16 P2 Ru1 109.81(14) . . ?
C12 S3 Co1 103.43(13) . . ?
C12 S3 C13 101.2(2) . . ?
C13 S3 Co1 106.25(14) . . ?
C60 C59 C64 114.0(3) . . ?
C60 C59 B1 126.5(3) . . ?
C64 C59 B1 119.5(3) . . ?
C24 C23 P1 123.1(3) . . ?
C24 C23 C28 118.5(3) . . ?
C28 C23 P1 118.3(3) . . ?
C48 C47 C52 114.3(3) . . ?
C48 C47 B1 122.2(3) . . ?
C52 C47 B1 123.3(3) . . ?
C23 C24 H24 119.7 . . ?
C23 C24 C25 120.5(4) . . ?
C25 C24 H24 119.7 . . ?
C18 C17 P1 120.7(3) . . ?
C22 C17 P1 119.9(3) . . ?
C22 C17 C18 119.3(4) . . ?
C63 C62 H62 120.7 . . ?
C63 C62 C61 118.7(4) . . ?
C61 C62 H62 120.7 . . ?
C36 C35 P2 123.2(3) . . ?
C36 C35 C40 118.6(4) . . ?
C40 C35 P2 118.3(3) . . ?
C47 C48 H48 118.5 . . ?
C49 C48 C47 123.0(4) . . ?
C49 C48 H48 118.5 . . ?
C59 C60 H60 118.4 . . ?
C59 C60 C61 123.2(4) . . ?
C61 C60 H60 118.4 . . ?
C27 C26 H26 120.0 . . ?
C25 C26 H26 120.0 . . ?
C25 C26 C27 120.0(4) . . ?
C4 C5 Co1 69.5(2) . . ?
C4 C5 C10 126.1(4) . . ?
C1 C5 Co1 70.8(2) . . ?
C1 C5 C4 106.8(4) . . ?
C1 C5 C10 126.9(4) . . ?
C10 C5 Co1 128.7(3) . . ?
C48 C49 H49 119.7 . . ?
C50 C49 C48 120.7(4) . . ?
C50 C49 H49 119.7 . . ?
C34 C29 P2 123.8(3) . . ?
C34 C29 C30 118.4(4) . . ?
C30 C29 P2 117.8(3) . . ?
C58 C53 B1 118.1(4) . . ?
C54 C53 C58 114.9(4) . . ?
C54 C53 B1 127.0(4) . . ?
C62 C63 H63 120.0 . . ?
C62 C63 C64 120.0(4) . . ?
C64 C63 H63 120.0 . . ?
C5 C4 Co1 70.2(2) . . ?
C5 C4 C9 123.0(4) . . ?
C3 C4 Co1 70.3(2) . . ?
C3 C4 C5 109.1(4) . . ?
C3 C4 C9 127.8(4) . . ?
C9 C4 Co1 128.4(3) . . ?
C59 C64 H64 118.2 . . ?
C63 C64 C59 123.6(4) . . ?
C63 C64 H64 118.2 . . ?
C26 C27 H27 120.1 . . ?
C28 C27 C26 119.8(4) . . ?
C28 C27 H27 120.1 . . ?
C5 C1 Co1 69.5(2) . . ?
C5 C1 C2 108.8(4) . . ?
C5 C1 C6 126.4(4) . . ?
C2 C1 Co1 69.3(2) . . ?
C2 C1 C6 124.8(4) . . ?
C6 C1 Co1 128.6(3) . . ?
C24 C25 H25 119.9 . . ?
C26 C25 C24 120.2(4) . . ?
C26 C25 H25 119.9 . . ?
P2 C16 H16A 109.8 . . ?
P2 C16 H16B 109.8 . . ?
H16A C16 H16B 108.2 . . ?
C15 C16 P2 109.5(3) . . ?
C15 C16 H16A 109.8 . . ?
C15 C16 H16B 109.8 . . ?
C46 C41 B1 119.3(3) . . ?
C42 C41 C46 114.7(4) . . ?
C42 C41 B1 126.0(3) . . ?
C41 C46 H46 118.5 . . ?
C45 C46 C41 123.0(4) . . ?
C45 C46 H46 118.5 . . ?
C47 C52 H52 118.4 . . ?
C51 C52 C47 123.1(4) . . ?
C51 C52 H52 118.4 . . ?
C62 C61 C60 120.4(4) . . ?
C62 C61 H61 119.8 . . ?
C60 C61 H61 119.8 . . ?
C23 C28 H28 119.5 . . ?
C27 C28 C23 121.0(4) . . ?
C27 C28 H28 119.5 . . ?
S2 C14 H14A 108.9 . . ?
S2 C14 H14B 108.9 . . ?
H14A C14 H14B 107.8 . . ?
C13 C14 S2 113.2(3) . . ?
C13 C14 H14A 108.9 . . ?
C13 C14 H14B 108.9 . . ?
C1 C2 Co1 70.8(2) . . ?
C1 C2 C3 106.8(4) . . ?
C1 C2 C7 126.5(5) . . ?
C3 C2 Co1 69.5(2) . . ?
C3 C2 C7 126.6(5) . . ?
C7 C2 Co1 128.0(3) . . ?
C29 C34 H34 119.8 . . ?
C29 C34 C33 120.4(4) . . ?
C33 C34 H34 119.8 . . ?
C52 C51 H51 119.7 . . ?
C50 C51 C52 120.6(4) . . ?
C50 C51 H51 119.7 . . ?
C53 C58 H58 118.4 . . ?
C57 C58 C53 123.2(5) . . ?
C57 C58 H58 118.4 . . ?
S3 C12 H12A 109.9 . . ?
S3 C12 H12B 109.9 . . ?
H12A C12 H12B 108.3 . . ?
C11 C12 S3 108.9(3) . . ?
C11 C12 H12A 109.9 . . ?
C11 C12 H12B 109.9 . . ?
C4 C3 Co1 70.4(2) . . ?
C4 C3 C2 108.5(4) . . ?
C4 C3 C8 125.1(4) . . ?
C2 C3 Co1 70.0(2) . . ?
C2 C3 C8 126.3(4) . . ?
C8 C3 Co1 128.7(3) . . ?
P1 C15 H15A 110.8 . . ?
P1 C15 H15B 110.8 . . ?
C16 C15 P1 104.8(3) . . ?
C16 C15 H15A 110.8 . . ?
C16 C15 H15B 110.8 . . ?
H15A C15 H15B 108.9 . . ?
C17 C18 H18 120.3 . . ?
C19 C18 C17 119.3(5) . . ?
C19 C18 H18 120.3 . . ?
C5 C10 H10A 109.5 . . ?
C5 C10 H10B 109.5 . . ?
C5 C10 H10C 109.5 . . ?
H10A C10 H10B 109.5 . . ?
H10A C10 H10C 109.5 . . ?
H10B C10 H10C 109.5 . . ?
C47 B1 C59 105.4(3) . . ?
C53 B1 C59 109.2(3) . . ?
C53 B1 C47 115.6(3) . . ?
C53 B1 C41 107.4(3) . . ?
C41 B1 C59 110.6(3) . . ?
C41 B1 C47 108.6(3) . . ?
C49 C50 C51 118.2(4) . . ?
C49 C50 H50 120.9 . . ?
C51 C50 H50 120.9 . . ?
C35 C36 H36 119.9 . . ?
C35 C36 C37 120.2(5) . . ?
C37 C36 H36 119.9 . . ?
C29 C30 H30 119.7 . . ?
C31 C30 C29 120.5(4) . . ?
C31 C30 H30 119.7 . . ?
S1 C11 H11A 109.8 . . ?
S1 C11 H11B 109.8 . . ?
C12 C11 S1 109.3(3) . . ?
C12 C11 H11A 109.8 . . ?
C12 C11 H11B 109.8 . . ?
H11A C11 H11B 108.3 . . ?
C17 C22 H22 119.7 . . ?
C17 C22 C21 120.6(4) . . ?
C21 C22 H22 119.7 . . ?
C41 C42 H42 118.6 . . ?
C43 C42 C41 122.8(4) . . ?
C43 C42 H42 118.6 . . ?
C4 C9 H9A 109.5 . . ?
C4 C9 H9B 109.5 . . ?
C4 C9 H9C 109.5 . . ?
H9A C9 H9B 109.5 . . ?
H9A C9 H9C 109.5 . . ?
H9B C9 H9C 109.5 . . ?
C18 C19 H19 119.5 . . ?
C20 C19 C18 121.0(4) . . ?
C20 C19 H19 119.5 . . ?
C42 C43 H43 120.0 . . ?
C44 C43 C42 120.0(5) . . ?
C44 C43 H43 120.0 . . ?
C43 C44 H44 120.5 . . ?
C45 C44 C43 118.9(5) . . ?
C45 C44 H44 120.5 . . ?
S3 C13 H13A 109.0 . . ?
S3 C13 H13B 109.0 . . ?
C14 C13 S3 112.8(3) . . ?
C14 C13 H13A 109.0 . . ?
C14 C13 H13B 109.0 . . ?
H13A C13 H13B 107.8 . . ?
C46 C45 C44 120.5(4) . . ?
C46 C45 H45 119.8 . . ?
C44 C45 H45 119.8 . . ?
C33 C32 H32 120.4 . . ?
C33 C32 C31 119.2(4) . . ?
C31 C32 H32 120.4 . . ?
C19 C20 H20 119.8 . . ?
C19 C20 C21 120.4(5) . . ?
C21 C20 H20 119.8 . . ?
C35 C40 H40 119.7 . . ?
C39 C40 C35 120.6(4) . . ?
C39 C40 H40 119.7 . . ?
C34 C33 H33 119.5 . . ?
C32 C33 C34 120.9(5) . . ?
C32 C33 H33 119.5 . . ?
C3 C8 H8A 109.5 . . ?
C3 C8 H8B 109.5 . . ?
C3 C8 H8C 109.5 . . ?
H8A C8 H8B 109.5 . . ?
H8A C8 H8C 109.5 . . ?
H8B C8 H8C 109.5 . . ?
C30 C31 H31 119.7 . . ?
C32 C31 C30 120.6(5) . . ?
C32 C31 H31 119.7 . . ?
C22 C21 H21 120.3 . . ?
C20 C21 C22 119.4(5) . . ?
C20 C21 H21 120.3 . . ?
C40 C39 H39 120.0 . . ?
C40 C39 C38 120.0(5) . . ?
C38 C39 H39 120.0 . . ?
C1 C6 H6A 109.5 . . ?
C1 C6 H6B 109.5 . . ?
C1 C6 H6C 109.5 . . ?
H6A C6 H6B 109.5 . . ?
H6A C6 H6C 109.5 . . ?
H6B C6 H6C 109.5 . . ?
C53 C54 H54 119.0 . . ?
C53 C54 C55 122.0(5) . . ?
C55 C54 H54 119.0 . . ?
C36 C37 H37 119.5 . . ?
C38 C37 C36 120.9(5) . . ?
C38 C37 H37 119.5 . . ?
C58 C57 H57 119.7 . . ?
C56 C57 C58 120.6(6) . . ?
C56 C57 H57 119.7 . . ?
C39 C38 H38 120.2 . . ?
C37 C38 C39 119.6(4) . . ?
C37 C38 H38 120.2 . . ?
C2 C7 H7A 109.5 . . ?
C2 C7 H7B 109.5 . . ?
C2 C7 H7C 109.5 . . ?
H7A C7 H7B 109.5 . . ?
H7A C7 H7C 109.5 . . ?
H7B C7 H7C 109.5 . . ?
C54 C55 H55 119.9 . . ?
C56 C55 C54 120.3(6) . . ?
C56 C55 H55 119.9 . . ?
C57 C56 C55 118.7(6) . . ?
C57 C56 H56 120.6 . . ?
C55 C56 H56 120.6 . . ?
Cl2 C65 H65A 108.9 . . ?
Cl2 C65 H65B 108.9 . . ?
Cl3 C65 Cl2 113.1(4) . . ?
Cl3 C65 H65A 108.9 . . ?
Cl3 C65 H65B 108.9 . . ?
H65A C65 H65B 107.8 . . ?

loop_
_geom_bond_atom_site_label_1
_geom_bond_atom_site_label_2
_geom_bond_distance
_geom_bond_site_symmetry_2
_geom_bond_publ_flag
Ru1 S1 2.3420(10) . ?
Ru1 S2 2.4306(10) . ?
Ru1 P1 2.2923(10) . ?
Ru1 P2 2.2137(10) . ?
Ru1 Cl1 2.4000(10) . ?
Co1 S1 2.2364(10) . ?
Co1 S2 2.2356(11) . ?
Co1 S3 2.2199(11) . ?
Co1 C5 2.086(4) . ?
Co1 C4 2.077(4) . ?
Co1 C1 2.104(4) . ?
Co1 C2 2.084(4) . ?
Co1 C3 2.076(4) . ?
S1 C11 1.827(4) . ?
S2 C14 1.827(4) . ?
P1 C23 1.835(3) . ?
P1 C17 1.822(4) . ?
P1 C15 1.836(4) . ?
P2 C35 1.827(4) . ?
P2 C29 1.845(4) . ?
P2 C16 1.848(4) . ?
S3 C12 1.814(4) . ?
S3 C13 1.832(4) . ?
Cl2 C65 1.740(6) . ?
Cl3 C65 1.688(7) . ?
C59 C60 1.385(5) . ?
C59 C64 1.401(5) . ?
C59 B1 1.654(5) . ?
C23 C24 1.382(5) . ?
C23 C28 1.394(5) . ?
C47 C48 1.396(5) . ?
C47 C52 1.398(5) . ?
C47 B1 1.646(6) . ?
C24 H24 0.9500 . ?
C24 C25 1.386(5) . ?
C17 C18 1.396(5) . ?
C17 C22 1.387(6) . ?
C62 H62 0.9500 . ?
C62 C63 1.364(5) . ?
C62 C61 1.377(6) . ?
C35 C36 1.379(5) . ?
C35 C40 1.388(6) . ?
C48 H48 0.9500 . ?
C48 C49 1.392(5) . ?
C60 H60 0.9500 . ?
C60 C61 1.388(5) . ?
C26 H26 0.9500 . ?
C26 C27 1.386(6) . ?
C26 C25 1.371(6) . ?
C5 C4 1.436(5) . ?
C5 C1 1.424(6) . ?
C5 C10 1.485(6) . ?
C49 H49 0.9500 . ?
C49 C50 1.371(6) . ?
C29 C34 1.378(5) . ?
C29 C30 1.394(6) . ?
C53 C58 1.399(6) . ?
C53 B1 1.636(6) . ?
C53 C54 1.389(6) . ?
C63 H63 0.9500 . ?
C63 C64 1.386(5) . ?
C4 C3 1.394(6) . ?
C4 C9 1.504(6) . ?
C64 H64 0.9500 . ?
C27 H27 0.9500 . ?
C27 C28 1.370(5) . ?
C1 C2 1.431(6) . ?
C1 C6 1.504(6) . ?
C25 H25 0.9500 . ?
C16 H16A 0.9900 . ?
C16 H16B 0.9900 . ?
C16 C15 1.570(6) . ?
C41 C46 1.406(5) . ?
C41 B1 1.641(6) . ?
C41 C42 1.400(5) . ?
C46 H46 0.9500 . ?
C46 C45 1.376(6) . ?
C52 H52 0.9500 . ?
C52 C51 1.386(6) . ?
C61 H61 0.9500 . ?
C28 H28 0.9500 . ?
C14 H14A 0.9900 . ?
C14 H14B 0.9900 . ?
C14 C13 1.506(6) . ?
C2 C3 1.440(6) . ?
C2 C7 1.487(6) . ?
C34 H34 0.9500 . ?
C34 C33 1.386(6) . ?
C51 H51 0.9500 . ?
C51 C50 1.378(6) . ?
C58 H58 0.9500 . ?
C58 C57 1.377(7) . ?
C12 H12A 0.9900 . ?
C12 H12B 0.9900 . ?
C12 C11 1.508(5) . ?
C3 C8 1.502(6) . ?
C15 H15A 0.9900 . ?
C15 H15B 0.9900 . ?
C18 H18 0.9500 . ?
C18 C19 1.382(6) . ?
C10 H10A 0.9800 . ?
C10 H10B 0.9800 . ?
C10 H10C 0.9800 . ?
C50 H50 0.9500 . ?
C36 H36 0.9500 . ?
C36 C37 1.386(6) . ?
C30 H30 0.9500 . ?
C30 C31 1.381(6) . ?
C11 H11A 0.9900 . ?
C11 H11B 0.9900 . ?
C22 H22 0.9500 . ?
C22 C21 1.387(6) . ?
C42 H42 0.9500 . ?
C42 C43 1.391(6) . ?
C9 H9A 0.9800 . ?
C9 H9B 0.9800 . ?
C9 H9C 0.9800 . ?
C19 H19 0.9500 . ?
C19 C20 1.368(7) . ?
C43 H43 0.9500 . ?
C43 C44 1.381(7) . ?
C44 H44 0.9500 . ?
C44 C45 1.378(7) . ?
C13 H13A 0.9900 . ?
C13 H13B 0.9900 . ?
C45 H45 0.9500 . ?
C32 H32 0.9500 . ?
C32 C33 1.369(7) . ?
C32 C31 1.371(7) . ?
C20 H20 0.9500 . ?
C20 C21 1.377(7) . ?
C40 H40 0.9500 . ?
C40 C39 1.376(6) . ?
C33 H33 0.9500 . ?
C8 H8A 0.9800 . ?
C8 H8B 0.9800 . ?
C8 H8C 0.9800 . ?
C31 H31 0.9500 . ?
C21 H21 0.9500 . ?
C39 H39 0.9500 . ?
C39 C38 1.382(7) . ?
C6 H6A 0.9800 . ?
C6 H6B 0.9800 . ?
C6 H6C 0.9800 . ?
C54 H54 0.9500 . ?
C54 C55 1.401(7) . ?
C37 H37 0.9500 . ?
C37 C38 1.353(7) . ?
C57 H57 0.9500 . ?
C57 C56 1.358(9) . ?
C38 H38 0.9500 . ?
C7 H7A 0.9800 . ?
C7 H7B 0.9800 . ?
C7 H7C 0.9800 . ?
C55 H55 0.9500 . ?
C55 C56 1.383(9) . ?
C56 H56 0.9500 . ?
C65 H65A 0.9900 . ?
C65 H65B 0.9900 . ?

loop_
_geom_torsion_atom_site_label_1
_geom_torsion_atom_site_label_2
_geom_torsion_atom_site_label_3
_geom_torsion_atom_site_label_4
_geom_torsion
_geom_torsion_site_symmetry_1
_geom_torsion_site_symmetry_2
_geom_torsion_site_symmetry_3
_geom_torsion_site_symmetry_4
_geom_torsion_publ_flag
Ru1 S1 C11 C12 -41.9(3) . . . . ?
Ru1 S2 C14 C13 48.5(3) . . . . ?
Ru1 P1 C23 C24 2.9(4) . . . . ?
Ru1 P1 C23 C28 -176.2(3) . . . . ?
Ru1 P1 C17 C18 76.3(3) . . . . ?
Ru1 P1 C17 C22 -99.9(3) . . . . ?
Ru1 P1 C15 C16 55.9(3) . . . . ?
Ru1 P2 C35 C36 95.8(4) . . . . ?
Ru1 P2 C35 C40 -83.8(3) . . . . ?
Ru1 P2 C29 C34 10.6(4) . . . . ?
Ru1 P2 C29 C30 -170.2(3) . . . . ?
Ru1 P2 C16 C15 21.5(3) . . . . ?
Co1 S1 C11 C12 53.6(3) . . . . ?
Co1 S2 C14 C13 -47.1(3) . . . . ?
Co1 S3 C12 C11 32.5(3) . . . . ?
Co1 S3 C13 C14 -4.9(4) . . . . ?
Co1 C5 C4 C3 -59.8(3) . . . . ?
Co1 C5 C4 C9 123.5(4) . . . . ?
Co1 C5 C1 C2 58.2(3) . . . . ?
Co1 C5 C1 C6 -123.5(4) . . . . ?
Co1 C4 C3 C2 -59.9(3) . . . . ?
Co1 C4 C3 C8 124.1(4) . . . . ?
Co1 C1 C2 C3 60.5(3) . . . . ?
Co1 C1 C2 C7 -123.5(4) . . . . ?
Co1 C2 C3 C4 60.2(3) . . . . ?
Co1 C2 C3 C8 -123.9(4) . . . . ?
S2 C14 C13 S3 34.8(4) . . . . ?
P1 C23 C24 C25 179.5(3) . . . . ?
P1 C23 C28 C27 179.9(3) . . . . ?
P1 C17 C18 C19 -175.8(3) . . . . ?
P1 C17 C22 C21 175.4(3) . . . . ?
P2 C35 C36 C37 177.3(4) . . . . ?
P2 C35 C40 C39 -178.8(4) . . . . ?
P2 C29 C34 C33 179.3(3) . . . . ?
P2 C29 C30 C31 179.5(3) . . . . ?
P2 C16 C15 P1 -49.3(3) . . . . ?
S3 C12 C11 S1 -58.7(4) . . . . ?
C59 C60 C61 C62 1.2(7) . . . . ?
C23 P1 C17 C18 -145.8(3) . . . . ?
C23 P1 C17 C22 38.0(3) . . . . ?
C23 P1 C15 C16 -73.8(3) . . . . ?
C23 C24 C25 C26 0.7(6) . . . . ?
C47 C48 C49 C50 -1.3(6) . . . . ?
C47 C52 C51 C50 -1.5(6) . . . . ?
C24 C23 C28 C27 0.7(6) . . . . ?
C17 P1 C23 C24 -129.6(3) . . . . ?
C17 P1 C23 C28 51.3(3) . . . . ?
C17 P1 C15 C16 179.9(2) . . . . ?
C17 C18 C19 C20 0.2(7) . . . . ?
C17 C22 C21 C20 0.5(7) . . . . ?
C62 C63 C64 C59 -0.9(7) . . . . ?
C35 P2 C29 C34 -121.2(4) . . . . ?
C35 P2 C29 C30 58.0(4) . . . . ?
C35 P2 C16 C15 151.2(3) . . . . ?
C35 C36 C37 C38 2.6(8) . . . . ?
C35 C40 C39 C38 0.4(8) . . . . ?
C48 C47 C52 C51 1.0(6) . . . . ?
C48 C47 B1 C59 100.1(4) . . . . ?
C48 C47 B1 C53 -139.2(3) . . . . ?
C48 C47 B1 C41 -18.4(5) . . . . ?
C48 C49 C50 C51 0.9(6) . . . . ?
C60 C59 C64 C63 1.7(6) . . . . ?
C60 C59 B1 C47 130.4(4) . . . . ?
C60 C59 B1 C53 5.5(5) . . . . ?
C60 C59 B1 C41 -112.5(4) . . . . ?
C26 C27 C28 C23 0.5(6) . . . . ?
C5 C4 C3 Co1 59.7(3) . . . . ?
C5 C4 C3 C2 -0.2(4) . . . . ?
C5 C4 C3 C8 -176.2(4) . . . . ?
C5 C1 C2 Co1 -58.3(3) . . . . ?
C5 C1 C2 C3 2.1(4) . . . . ?
C5 C1 C2 C7 178.1(4) . . . . ?
C29 P2 C35 C36 -133.2(4) . . . . ?
C29 P2 C35 C40 47.2(4) . . . . ?
C29 P2 C16 C15 -105.0(3) . . . . ?
C29 C34 C33 C32 0.6(7) . . . . ?
C29 C30 C31 C32 1.8(7) . . . . ?
C53 C58 C57 C56 1.3(8) . . . . ?
C53 C54 C55 C56 -1.7(9) . . . . ?
C63 C62 C61 C60 -0.2(6) . . . . ?
C4 C5 C1 Co1 -60.5(3) . . . . ?
C4 C5 C1 C2 -2.3(4) . . . . ?
C4 C5 C1 C6 176.1(4) . . . . ?
C64 C59 C60 C61 -1.9(6) . . . . ?
C64 C59 B1 C47 -50.6(5) . . . . ?
C64 C59 B1 C53 -175.4(3) . . . . ?
C64 C59 B1 C41 66.6(5) . . . . ?
C27 C26 C25 C24 0.5(6) . . . . ?
C1 C5 C4 Co1 61.3(3) . . . . ?
C1 C5 C4 C3 1.5(4) . . . . ?
C1 C5 C4 C9 -175.1(4) . . . . ?
C1 C2 C3 Co1 -61.3(3) . . . . ?
C1 C2 C3 C4 -1.2(4) . . . . ?
C1 C2 C3 C8 174.8(4) . . . . ?
C25 C26 C27 C28 -1.1(6) . . . . ?
C16 P2 C35 C36 -27.8(4) . . . . ?
C16 P2 C35 C40 152.5(3) . . . . ?
C16 P2 C29 C34 131.1(4) . . . . ?
C16 P2 C29 C30 -49.6(4) . . . . ?
C41 C46 C45 C44 0.9(7) . . . . ?
C41 C42 C43 C44 0.6(7) . . . . ?
C46 C41 B1 C59 177.2(3) . . . . ?
C46 C41 B1 C47 -67.6(4) . . . . ?
C46 C41 B1 C53 58.1(4) . . . . ?
C46 C41 C42 C43 0.3(6) . . . . ?
C52 C47 C48 C49 0.3(5) . . . . ?
C52 C47 B1 C59 -75.3(4) . . . . ?
C52 C47 B1 C53 45.4(5) . . . . ?
C52 C47 B1 C41 166.1(3) . . . . ?
C52 C51 C50 C49 0.4(6) . . . . ?
C61 C62 C63 C64 0.0(6) . . . . ?
C28 C23 C24 C25 -1.3(6) . . . . ?
C34 C29 C30 C31 -1.2(6) . . . . ?
C58 C53 B1 C59 -64.7(5) . . . . ?
C58 C53 B1 C47 176.6(3) . . . . ?
C58 C53 B1 C41 55.2(4) . . . . ?
C58 C53 C54 C55 5.3(7) . . . . ?
C58 C57 C56 C55 2.8(9) . . . . ?
C12 S3 C13 C14 -112.6(3) . . . . ?
C15 P1 C23 C24 117.0(3) . . . . ?
C15 P1 C23 C28 -62.2(3) . . . . ?
C15 P1 C17 C18 -40.2(4) . . . . ?
C15 P1 C17 C22 143.6(3) . . . . ?
C18 C17 C22 C21 -0.8(6) . . . . ?
C18 C19 C20 C21 -0.5(7) . . . . ?
C10 C5 C4 Co1 -123.5(4) . . . . ?
C10 C5 C4 C3 176.7(4) . . . . ?
C10 C5 C4 C9 0.0(6) . . . . ?
C10 C5 C1 Co1 124.4(4) . . . . ?
C10 C5 C1 C2 -177.3(4) . . . . ?
C10 C5 C1 C6 1.0(7) . . . . ?
B1 C59 C60 C61 177.3(4) . . . . ?
B1 C59 C64 C63 -177.5(4) . . . . ?
B1 C47 C48 C49 -175.5(3) . . . . ?
B1 C47 C52 C51 176.8(4) . . . . ?
B1 C53 C58 C57 173.0(4) . . . . ?
B1 C53 C54 C55 -172.7(4) . . . . ?
B1 C41 C46 C45 176.8(4) . . . . ?
B1 C41 C42 C43 -177.4(4) . . . . ?
C36 C35 C40 C39 1.6(7) . . . . ?
C36 C37 C38 C39 -0.6(8) . . . . ?
C30 C29 C34 C33 0.1(6) . . . . ?
C22 C17 C18 C19 0.4(6) . . . . ?
C42 C41 C46 C45 -1.0(6) . . . . ?
C42 C41 B1 C59 -5.3(5) . . . . ?
C42 C41 B1 C47 109.9(4) . . . . ?
C42 C41 B1 C53 -124.3(4) . . . . ?
C42 C43 C44 C45 -0.8(7) . . . . ?
C9 C4 C3 Co1 -123.9(4) . . . . ?
C9 C4 C3 C2 176.2(4) . . . . ?
C9 C4 C3 C8 0.2(6) . . . . ?
C19 C20 C21 C22 0.2(7) . . . . ?
C43 C44 C45 C46 0.1(7) . . . . ?
C13 S3 C12 C11 142.4(3) . . . . ?
C40 C35 C36 C37 -3.0(7) . . . . ?
C40 C39 C38 C37 -0.9(8) . . . . ?
C33 C32 C31 C30 -1.0(7) . . . . ?
C31 C32 C33 C34 -0.2(7) . . . . ?
C6 C1 C2 Co1 123.3(4) . . . . ?
C6 C1 C2 C3 -176.2(4) . . . . ?
C6 C1 C2 C7 -0.2(7) . . . . ?
C54 C53 C58 C57 -5.2(6) . . . . ?
C54 C53 B1 C59 113.2(4) . . . . ?
C54 C53 B1 C47 -5.4(6) . . . . ?
C54 C53 B1 C41 -126.8(4) . . . . ?
C54 C55 C56 C57 -2.6(9) . . . . ?
C7 C2 C3 Co1 122.7(4) . . . . ?
C7 C2 C3 C4 -177.2(4) . . . . ?
C7 C2 C3 C8 -1.2(7) . . . . ?
